data_4119469
loop_
_publ_author_name
'Madalyn R. Radlauer'
'Aya K. Buckley'
'Lawrence M. Henling'
'Theodor Agapie'

_publ_contact_author_address
;
Beckman Institute
Caltech 139-74
Pasadena CA 91125
USA
;
_publ_contact_author_email xray@caltech.edu
_publ_contact_author_name 'Xray Staff'
_publ_section_title
;
 Bimetallic Coordination Insertion Polymerization of Unprotected Polar
 Monomers: Copolymerization of Amino Olefins and Ethylene by Dinickel
 Bisphenoxyiminato Catalysts
;
_journal_name_full 'Journal of the American Chemical Society'
_journal_page_first 3784
_journal_page_last 3787
_journal_paper_doi 10.1021/ja4004816
_journal_volume 135
_journal_year 2013
_chemical_formula_moiety 'C63 H92 N2 Ni2 O2 P2, 3.4(C7 H8)'
_chemical_formula_sum 'C86.8 H119.2 N2 Ni2 O2 P2'
_chemical_formula_weight 1395.93
_chemical_name_systematic
;
 ?
;
_space_group_crystal_system triclinic
_space_group_IT_number 2
_space_group_name_Hall '-P 1'
_space_group_name_H-M_alt 'P -1'
_symmetry_space_group_name_Hall '-P 1'
_symmetry_space_group_name_H-M 'P -1'
_atom_sites_solution_hydrogens geom
_atom_sites_solution_primary dual
_audit_creation_date 2012-12-03
_audit_creation_method
;
  Olex2 1.2
  (compiled Nov  5 2012 18:25:38, GUI svn.r4372),
 SHELXL-2012,
 and manual edit
;
_cell_angle_alpha 91.115(7)
_cell_angle_beta 97.107(8)
_cell_angle_gamma 101.877(7)
_cell_formula_units_Z 4
_cell_length_a 13.284(4)
_cell_length_b 21.951(7)
_cell_length_c 27.971(9)
_cell_measurement_reflns_used 5019
_cell_measurement_temperature 100
_cell_measurement_theta_max 23.92
_cell_measurement_theta_min 2.28
_cell_volume 7912(4)
_computing_cell_refinement 'SAINT V8.27B (Bruker-AXS, 2007)'
_computing_data_collection 'APEX2 2012.10-0 (Bruker-AXS, 2007)'
_computing_data_reduction 'SAINT V8.27B (Bruker-AXS, 2007)'
_computing_molecular_graphics 'DIAMOND 3 (Crystal Impact, 1999)'
_computing_publication_material
;
O. V. Dolomanov, L. J. Bourhis, R. J. Gildea, J. A. K. Howard and H. Puschmann,
OLEX2: a complete structure solution, refinement and analysis program.
J. Appl. Cryst. (2009). 42, 339-341.
 and SHELXTL (Bruker-AXS, 2007)
;
_computing_structure_refinement
;
SHELXL-2012/7 (Sheldrick, 2012)
PLATON (Spek, 2005)
;
_computing_structure_solution 'SHELXT (Sheldrick, 2012)'
_diffrn_ambient_temperature 100
_diffrn_detector_area_resol_mean 8.33
_diffrn_measured_fraction_theta_full 0.704
_diffrn_measured_fraction_theta_max 0.607
_diffrn_measurement_device_type 'Bruker APEX-II CCD'
_diffrn_measurement_method '\f and \w scans'
_diffrn_radiation_monochromator graphite
_diffrn_radiation_type MoK\a
_diffrn_radiation_wavelength 0.71073
_diffrn_reflns_av_R_equivalents 0.0812
_diffrn_reflns_av_unetI/netI 0.2108
_diffrn_reflns_Laue_measured_fraction_full 0.704
_diffrn_reflns_Laue_measured_fraction_max 0.607
_diffrn_reflns_limit_h_max 15
_diffrn_reflns_limit_h_min -17
_diffrn_reflns_limit_k_max 27
_diffrn_reflns_limit_k_min -25
_diffrn_reflns_limit_l_max 32
_diffrn_reflns_limit_l_min -36
_diffrn_reflns_number 31564
_diffrn_reflns_point_group_measured_fraction_full 0.704
_diffrn_reflns_point_group_measured_fraction_max 0.607
_diffrn_reflns_theta_full 25.242
_diffrn_reflns_theta_max 27.679
_diffrn_reflns_theta_min 1.752
_diffrn_source_current 30.0
_diffrn_source_power 1.5
_diffrn_source_target Mo
_diffrn_source_voltage 50.0
_diffrn_standards_number 0
_exptl_absorpt_coefficient_mu 0.563
_exptl_absorpt_correction_T_max 1.0000
_exptl_absorpt_correction_T_min 0.6104
_exptl_absorpt_correction_type multi-scan
_exptl_absorpt_process_details
;
SADABS-2012/1 (Bruker,2012) was used for absorption correction.
wR2(int) was 0.0811 before and 0.0590 after correction.
The Ratio of minimum to maximum transmission is 0.6104.
The \l/2 correction factor is 0.0015.
;
_exptl_crystal_density_diffrn 1.171
_exptl_crystal_description block
_exptl_crystal_F_000 3024
_exptl_crystal_size_max 0.74
_exptl_crystal_size_mid 0.47
_exptl_crystal_size_min 0.30
_platon_squeeze_details
;
Added 6 toluenes to unit cell contents, although small
voids are obviously not.
;
_refine_diff_density_max 1.878
_refine_diff_density_min -1.306
_refine_diff_density_rms 0.177
_refine_ls_extinction_method none
_refine_ls_goodness_of_fit_ref 1.915
_refine_ls_hydrogen_treatment constr
_refine_ls_matrix_type full
_refine_ls_number_parameters 815
_refine_ls_number_reflns 22465
_refine_ls_number_restraints 96
_refine_ls_restrained_S_all 1.944
_refine_ls_R_factor_all 0.2353
_refine_ls_R_factor_gt 0.1615
_refine_ls_shift/su_max 0.000
_refine_ls_shift/su_mean 0.000
_refine_ls_structure_factor_coef Fsqd
_refine_ls_weighting_details
;
 w=1/[\s^2^(Fo^2^)+(0.0600P)^2^]
 where P=(Fo^2^+2Fc^2^)/3
;
_refine_ls_weighting_scheme calc
_refine_ls_wR_factor_gt 0.3432
_refine_ls_wR_factor_ref 0.3640
_reflns_Friedel_coverage 0.000
_reflns_number_gt 10461
_reflns_number_total 22465
_reflns_threshold_expression 'I > 2\s(I)'
_cod_data_source_file ja4004816_si_003.cif
_cod_data_source_block mrr30
_cod_depositor_comments
;
The following automatic conversions were performed:

'_diffrn_source_target' value 'MO' changed to 'Mo' according to the
built-in table from CIF Core dictionary named 'cif_core.dic' version
2.4.1 from 2010-06-29.

Automatic conversion script
Id: cif_fix_values 2281 2013-09-26 08:29:07Z andrius 
;
_cod_original_formula_sum 'C86.80 H119.20 N2 Ni2 O2 P2'
_cod_database_code 4119469
_olex2_refinement_description
;
1. Fixed Uiso
 At 1.2 times of:
  H16 of C16, H17 of C17, H18 of C18, H19 of C19, H20 of C20, H23 of C23, H24
  of C24, H25 of C25, H26 of C26, H27 of C27, H30A of C30A, H27A of C27A, H25A
  of C25A, H24A of C24A, H23A of C23A, H20A of C20A, H15A of C15A, H13A of C13A,
   H4A of C4A, H36A of C36A, H38A of C38A, H43A of C43A, H46A of C46A, H47A of
  C47A, H48A of C48A, H50A of C50A, H53A of C53A, H43B of C43B, H46B of C46B,
  H47B of C47B, H48B of C48B, H50B of C50B, H53B of C53B, H2 of C2, H3 of C3,
  H4 of C4, H5 of C5, H6 of C6, H9 of C9, H10 of C10, H11 of C11, H12 of C12,
  H13 of C13, H4B of C4B, H13B of C13B, H15B of C15B, H20B of C20B, H38B of
  C38B, H36B of C36B, H30B of C30B, H27B of C27B, H25B of C25B, H24B of C24B,
  H23B of C23B
 At 1.5 times of:
  {H21A,H21B,H21C} of C21, {H28G,H28H,H28I} of C28, {H32D,H32E,H32F} of C32A,
  {H31D,H31E,H31F} of C31A, {H29D,H29E,H29F} of C29A, {H28D,H28E,H28F} of C28A,
  {H19D,H19E,H19F} of C19A, {H18D,H18E,H18F} of C18A, {H17D,H17E,H17F} of C17A,
  {H9AA,H9AB,H9AC} of C9A, {H8AA,H8AB,H8AC} of C8A, {H7AA,H7AB,H7AC} of C7A,
  {H40D,H40E,H40F} of C40A, {H41D,H41E,H41F} of C41A, {H42D,H42E,H42F} of C42A,
  {H51D,H51E,H51F} of C51A, {H52D,H52E,H52F} of C52A, {H54D,H54E,H54F} of C54A,
  {H55D,H55E,H55F} of C55A, {H56D,H56E,H56F} of C56A, {H57D,H57E,H57F} of C57A,
  {H58D,H58E,H58F} of C58A, {H41A,H41B,H41C} of C41B, {H42A,H42B,H42C} of C42B,
  {H51A,H51B,H51C} of C51B, {H52A,H52B,H52C} of C52B, {H54A,H54B,H54C} of C54B,
  {H55A,H55B,H55C} of C55B, {H56A,H56B,H56C} of C56B, {H57A,H57B,H57C} of C57B,
  {H58A,H58B,H58C} of C58B, {H59A,H59B,H59C} of C59B, {H60A,H60B,H60C} of C60B,
  {H61A,H61B,H61C} of C61B, {H62A,H62B,H62C} of C62B, {H63A,H63B,H63C} of C63B,
  {H7A,H7B,H7C} of C7, {H14A,H14B,H14C} of C14, {H59D,H59E,H59F} of C59A, {H60D,
  H60E,H60F} of C60A, {H61D,H61E,H61F} of C61A, {H62D,H62E,H62F} of C62A, {H63D,
  H63E,H63F} of C63A, {H7BA,H7BB,H7BC} of C7B, {H8BA,H8BB,H8BC} of C8B, {H9BA,
  H9BB,H9BC} of C9B, {H17A,H17B,H17C} of C17B, {H18A,H18B,H18C} of C18B, {H19A,
  H19B,H19C} of C19B, {H40A,H40B,H40C} of C40B, {H32A,H32B,H32C} of C32B, {H31A,
  H31B,H31C} of C31B, {H29A,H29B,H29C} of C29B, {H28A,H28B,H28C} of C28B
2. Uiso/Uaniso restraints and constraints
Uanis(Ni1A) ~ Ueq, Uanis(Ni2A) ~ Ueq, Uanis(Ni1B) ~ Ueq, Uanis(Ni2B) ~ Ueq, 
Uanis(N1A) ~ Ueq, Uanis(N2A) ~ Ueq, Uanis(N1B) ~ Ueq, Uanis(N2B) ~ Ueq, 
Uanis(O1A) ~ Ueq, Uanis(O2A) ~ Ueq, Uanis(O1B) ~ Ueq, Uanis(O2B) ~ Ueq, 
Uanis(P1A) ~ Ueq, Uanis(P2A) ~ Ueq, Uanis(P1B) ~ Ueq, Uanis(P2B) ~ Ueq: 
with sigma of 0.1 and sigma for terminal atoms of 0.2
Uanis(Ni1B) ~ Ueq, Uanis(O1B) ~ Ueq, Uanis(N1B) ~ Ueq, Uanis(P1B) ~ Ueq, 
Uanis(P2B) ~ Ueq, Uanis(Ni2B) ~ Ueq, Uanis(N2B) ~ Ueq, Uanis(O2B) ~ Ueq, 
Uanis(P1A) ~ Ueq, Uanis(Ni1A) ~ Ueq, Uanis(N1A) ~ Ueq, Uanis(O1A) ~ Ueq, 
Uanis(O2A) ~ Ueq, Uanis(N2A) ~ Ueq, Uanis(Ni2A) ~ Ueq, Uanis(P2A) ~ Ueq: 
with sigma of 0.001 and sigma for terminal atoms of 0.002
3. others
 Sof(C22)=Sof(C23)=Sof(H23)=Sof(C24)=Sof(H24)=Sof(C25)=Sof(H25)=Sof(C26)=
 Sof(H26)=Sof(C27)=Sof(H27)=Sof(C28)=Sof(H28G)=Sof(H28H)=Sof(H28I)
4.a Ternary CH refined with riding coordinates:
 C27A(H27A), C30A(H30A), C50A(H50A), C53A(H53A), C27B(H27B), C30B(H30B),
 C50B(H50B), C53B(H53B)
4.b Aromatic/amide H refined with riding coordinates:
 C4A(H4A), C13A(H13A), C15A(H15A), C20A(H20A), C23A(H23A), C24A(H24A),
 C25A(H25A), C36A(H36A), C38A(H38A), C43A(H43A), C46A(H46A), C47A(H47A),
 C48A(H48A), C4B(H4B), C13B(H13B), C15B(H15B), C20B(H20B), C23B(H23B),
 C24B(H24B), C25B(H25B), C36B(H36B), C38B(H38B), C43B(H43B), C46B(H46B),
 C47B(H47B), C48B(H48B), C2(H2), C3(H3), C4(H4), C5(H5), C6(H6), C9(H9),
 C10(H10), C11(H11), C12(H12), C13(H13), C16(H16), C17(H17), C18(H18), C19(H19),
  C20(H20), C23(H23), C24(H24), C25(H25), C26(H26), C27(H27)
4.c Idealised Me refined with riding coordinates:
 C41B(H41A,H41B,H41C)
4.d Idealised Me refined as rotating group:
 C7A(H7AA,H7AB,H7AC), C8A(H8AA,H8AB,H8AC), C9A(H9AA,H9AB,H9AC), C17A(H17D,H17E,
 H17F), C18A(H18D,H18E,H18F), C19A(H19D,H19E,H19F), C28A(H28D,H28E,H28F),
 C29A(H29D,H29E,H29F), C31A(H31D,H31E,H31F), C32A(H32D,H32E,H32F), C40A(H40D,
 H40E,H40F), C41A(H41D,H41E,H41F), C42A(H42D,H42E,H42F), C51A(H51D,H51E,H51F),
 C52A(H52D,H52E,H52F), C54A(H54D,H54E,H54F), C55A(H55D,H55E,H55F), C56A(H56D,
 H56E,H56F), C57A(H57D,H57E,H57F), C58A(H58D,H58E,H58F), C59A(H59D,H59E,H59F),
 C60A(H60D,H60E,H60F), C61A(H61D,H61E,H61F), C62A(H62D,H62E,H62F), C63A(H63D,
 H63E,H63F), C7B(H7BA,H7BB,H7BC), C8B(H8BA,H8BB,H8BC), C9B(H9BA,H9BB,H9BC),
 C17B(H17A,H17B,H17C), C18B(H18A,H18B,H18C), C19B(H19A,H19B,H19C), C28B(H28A,
 H28B,H28C), C29B(H29A,H29B,H29C), C31B(H31A,H31B,H31C), C32B(H32A,H32B,H32C),
 C40B(H40A,H40B,H40C), C42B(H42A,H42B,H42C), C51B(H51A,H51B,H51C), C52B(H52A,
 H52B,H52C), C54B(H54A,H54B,H54C), C55B(H55A,H55B,H55C), C56B(H56A,H56B,H56C),
 C57B(H57A,H57B,H57C), C58B(H58A,H58B,H58C), C59B(H59A,H59B,H59C), C60B(H60A,
 H60B,H60C), C61B(H61A,H61B,H61C), C62B(H62A,H62B,H62C), C63B(H63A,H63B,H63C),
 C7(H7A,H7B,H7C), C14(H14A,H14B,H14C), C21(H21A,H21B,H21C), C28(H28G,H28H,H28I)
;
_shelx_estimated_absorpt_t_max 0.849
_shelx_estimated_absorpt_t_min 0.681
_shelx_space_group_comment
;
The symmetry employed for this shelxl refinement is uniquely defined
by the following loop, which should always be used as a source of
symmetry information in preference to the above space-group names.
They are only intended as comments.
;
_shelxl_version_number 2012-6

loop_
_space_group_symop_operation_xyz
'x, y, z'
'-x, -y, -z'

loop_
_atom_site_label
_atom_site_type_symbol
_atom_site_fract_x
_atom_site_fract_y
_atom_site_fract_z
_atom_site_U_iso_or_equiv
_atom_site_adp_type
_atom_site_occupancy
_atom_site_site_symmetry_order
_atom_site_calc_flag
_atom_site_refinement_flags_posn
_atom_site_refinement_flags_adp
_atom_site_refinement_flags_occupancy
Ni1A Ni 0.81549(14) 0.46205(8) 0.86376(6) 0.0165(5) Uani 1 1 d . U .
Ni2A Ni 0.89250(14) 0.08902(8) 0.87330(7) 0.0186(5) Uani 1 1 d . U .
P1A P 0.9528(3) 0.42946(17) 0.88580(14) 0.0219(10) Uani 1 1 d . U .
P2A P 1.0057(3) 0.17351(18) 0.88370(14) 0.0268(10) Uani 1 1 d . U .
O1A O 0.7453(7) 0.4081(4) 0.9070(3) 0.014(2) Uani 1 1 d . U .
O2A O 0.8017(7) 0.1241(4) 0.9065(3) 0.016(2) Uani 1 1 d . U .
N1A N 0.7115(9) 0.5100(5) 0.8541(4) 0.021(3) Uani 1 1 d . U .
N2A N 0.7995(9) 0.0062(4) 0.8655(4) 0.013(3) Uani 1 1 d . U .
C1A C 0.6368(10) 0.2522(5) 0.9401(4) 0.011(3) Uiso 1 1 d . . .
C2A C 0.6664(10) 0.3079(6) 0.9629(4) 0.014(3) Uiso 1 1 d . . .
C3A C 0.7395(10) 0.3214(5) 1.0026(4) 0.008(3) Uiso 1 1 d . . .
C4A C 0.7928(10) 0.2737(5) 1.0170(4) 0.012(3) Uiso 1 1 d . . .
H4A H 0.8497 0.2826 1.0420 0.015 Uiso 1 1 calc R U .
C5A C 0.7641(11) 0.2155(6) 0.9957(5) 0.019(3) Uiso 1 1 d . . .
C6A C 0.6869(10) 0.2021(5) 0.9556(4) 0.009(3) Uiso 1 1 d . . .
C7A C 0.5559(11) 0.2401(6) 0.8971(4) 0.017(3) Uiso 1 1 d . . .
H7AA H 0.5707 0.2083 0.8755 0.026 Uiso 1 1 calc R U .
H7AB H 0.5562 0.2786 0.8800 0.026 Uiso 1 1 calc R U .
H7AC H 0.4876 0.2253 0.9074 0.026 Uiso 1 1 calc R U .
C8A C 0.7675(12) 0.3810(6) 1.0302(5) 0.034(4) Uiso 1 1 d . . .
H8AA H 0.7989 0.4137 1.0100 0.051 Uiso 1 1 calc R U .
H8AB H 0.8173 0.3779 1.0585 0.051 Uiso 1 1 calc R U .
H8AC H 0.7051 0.3914 1.0407 0.051 Uiso 1 1 calc R U .
C9A C 0.8166(10) 0.1630(5) 1.0157(4) 0.015(3) Uiso 1 1 d . . .
H9AA H 0.7634 0.1278 1.0233 0.023 Uiso 1 1 calc R U .
H9AB H 0.8642 0.1786 1.0450 0.023 Uiso 1 1 calc R U .
H9AC H 0.8554 0.1493 0.9914 0.023 Uiso 1 1 calc R U .
C10A C 0.6062(10) 0.3572(5) 0.9476(4) 0.009(3) Uiso 1 1 d . . .
C11A C 0.6523(10) 0.4083(5) 0.9195(4) 0.009(3) Uiso 1 1 d . . .
C12A C 0.5921(10) 0.4514(5) 0.9042(4) 0.009(3) Uiso 1 1 d . . .
C13A C 0.4994(10) 0.4484(5) 0.9219(4) 0.010(3) Uiso 1 1 d . . .
H13A H 0.4615 0.4797 0.9131 0.012 Uiso 1 1 calc R U .
C14A C 0.4582(10) 0.4042(5) 0.9510(4) 0.008(3) Uiso 1 1 d . . .
C15A C 0.5127(10) 0.3585(5) 0.9633(4) 0.009(3) Uiso 1 1 d . . .
H15A H 0.4844 0.3267 0.9833 0.011 Uiso 1 1 calc R U .
C16A C 0.3562(11) 0.4034(6) 0.9743(5) 0.019(3) Uiso 1 1 d . . .
C17A C 0.3174(12) 0.4623(6) 0.9662(5) 0.026(4) Uiso 1 1 d . . .
H17D H 0.2466 0.4565 0.9745 0.039 Uiso 1 1 calc R U .
H17E H 0.3175 0.4725 0.9323 0.039 Uiso 1 1 calc R U .
H17F H 0.3626 0.4964 0.9866 0.039 Uiso 1 1 calc R U .
C18A C 0.2734(11) 0.3510(6) 0.9510(5) 0.025(4) Uiso 1 1 d . . .
H18D H 0.2950 0.3114 0.9568 0.037 Uiso 1 1 calc R U .
H18E H 0.2619 0.3565 0.9162 0.037 Uiso 1 1 calc R U .
H18F H 0.2089 0.3506 0.9647 0.037 Uiso 1 1 calc R U .
C19A C 0.3793(11) 0.3964(6) 1.0275(4) 0.021(3) Uiso 1 1 d . . .
H19D H 0.4325 0.4321 1.0416 0.032 Uiso 1 1 calc R U .
H19E H 0.4047 0.3579 1.0332 0.032 Uiso 1 1 calc R U .
H19F H 0.3160 0.3945 1.0425 0.032 Uiso 1 1 calc R U .
C20A C 0.6280(12) 0.4993(6) 0.8763(5) 0.020(3) Uiso 1 1 d . . .
H20A H 0.5863 0.5297 0.8721 0.024 Uiso 1 1 calc R U .
C21A C 0.7180(11) 0.5645(6) 0.8226(5) 0.017(3) Uiso 1 1 d . . .
C22A C 0.6614(11) 0.5526(6) 0.7774(5) 0.021(3) Uiso 1 1 d . . .
C23A C 0.6629(12) 0.6048(6) 0.7476(5) 0.029(4) Uiso 1 1 d . . .
H23A H 0.6246 0.5993 0.7162 0.035 Uiso 1 1 calc R U .
C24A C 0.7197(13) 0.6635(7) 0.7640(5) 0.037(4) Uiso 1 1 d . . .
H24A H 0.7175 0.6978 0.7440 0.044 Uiso 1 1 calc R U .
C25A C 0.7784(13) 0.6731(7) 0.8081(5) 0.037(4) Uiso 1 1 d . . .
H25A H 0.8180 0.7134 0.8183 0.044 Uiso 1 1 calc R U .
C26A C 0.7794(11) 0.6224(6) 0.8384(5) 0.021(3) Uiso 1 1 d . . .
C27A C 0.5976(11) 0.4905(6) 0.7592(5) 0.018(3) Uiso 1 1 d . . .
H27A H 0.6208 0.4594 0.7813 0.022 Uiso 1 1 calc R U .
C28A C 0.6163(13) 0.4725(7) 0.7111(5) 0.035(4) Uiso 1 1 d . . .
H28D H 0.5912 0.5003 0.6876 0.053 Uiso 1 1 calc R U .
H28E H 0.5795 0.4294 0.7026 0.053 Uiso 1 1 calc R U .
H28F H 0.6909 0.4757 0.7107 0.053 Uiso 1 1 calc R U .
C29A C 0.4806(11) 0.4829(6) 0.7608(5) 0.029(4) Uiso 1 1 d . . .
H29D H 0.4561 0.5172 0.7443 0.043 Uiso 1 1 calc R U .
H29E H 0.4671 0.4836 0.7944 0.043 Uiso 1 1 calc R U .
H29F H 0.4440 0.4431 0.7446 0.043 Uiso 1 1 calc R U .
C30A C 0.8451(13) 0.6362(7) 0.8877(5) 0.034(4) Uiso 1 1 d . . .
H30A H 0.8235 0.5997 0.9077 0.040 Uiso 1 1 calc R U .
C31A C 0.9611(15) 0.6412(8) 0.8834(6) 0.062(6) Uiso 1 1 d . . .
H31D H 0.9864 0.6782 0.8658 0.093 Uiso 1 1 calc R U .
H31E H 0.9700 0.6039 0.8660 0.093 Uiso 1 1 calc R U .
H31F H 1.0005 0.6446 0.9157 0.093 Uiso 1 1 calc R U .
C32A C 0.8263(13) 0.6950(7) 0.9152(5) 0.041(5) Uiso 1 1 d . . .
H32D H 0.8382 0.7310 0.8949 0.061 Uiso 1 1 calc R U .
H32E H 0.8743 0.7036 0.9452 0.061 Uiso 1 1 calc R U .
H32F H 0.7547 0.6871 0.9226 0.061 Uiso 1 1 calc R U .
C33A C 0.6429(10) 0.1343(5) 0.9365(4) 0.010(3) Uiso 1 1 d . . .
C34A C 0.7061(10) 0.1001(6) 0.9122(4) 0.011(3) Uiso 1 1 d . . .
C35A C 0.6573(10) 0.0384(6) 0.8989(4) 0.013(3) Uiso 1 1 d . . .
C36A C 0.5527(10) 0.0141(6) 0.9034(4) 0.012(3) Uiso 1 1 d . . .
H36A H 0.5219 -0.0273 0.8915 0.015 Uiso 1 1 calc R U .
C37A C 0.4918(10) 0.0504(6) 0.9256(4) 0.011(3) Uiso 1 1 d . . .
C38A C 0.5460(10) 0.1117(5) 0.9417(4) 0.007(3) Uiso 1 1 d . . .
H38A H 0.5097 0.1378 0.9571 0.009 Uiso 1 1 calc R U .
C39A C 0.3758(11) 0.0272(6) 0.9299(5) 0.017(3) Uiso 1 1 d . . .
C40A C 0.3510(16) 0.0387(8) 0.9786(6) 0.066(6) Uiso 1 1 d . . .
H40D H 0.3819 0.0119 1.0011 0.099 Uiso 1 1 calc R U .
H40E H 0.2755 0.0294 0.9783 0.099 Uiso 1 1 calc R U .
H40F H 0.3790 0.0825 0.9889 0.099 Uiso 1 1 calc R U .
C41A C 0.3143(15) 0.0598(8) 0.8941(6) 0.059(6) Uiso 1 1 d . . .
H41D H 0.3221 0.1034 0.9053 0.089 Uiso 1 1 calc R U .
H41E H 0.2409 0.0391 0.8908 0.089 Uiso 1 1 calc R U .
H41F H 0.3397 0.0584 0.8627 0.089 Uiso 1 1 calc R U .
C42A C 0.3416(13) -0.0455(6) 0.9168(5) 0.038(4) Uiso 1 1 d . . .
H42D H 0.3498 -0.0535 0.8831 0.056 Uiso 1 1 calc R U .
H42E H 0.2688 -0.0600 0.9215 0.056 Uiso 1 1 calc R U .
H42F H 0.3852 -0.0677 0.9378 0.056 Uiso 1 1 calc R U .
C43A C 0.7095(11) -0.0057(6) 0.8770(5) 0.018(3) Uiso 1 1 d . . .
H43A H 0.6715 -0.0474 0.8710 0.022 Uiso 1 1 calc R U .
C44A C 0.8270(12) -0.0461(6) 0.8456(5) 0.024(4) Uiso 1 1 d . . .
C45A C 0.7963(13) -0.0672(7) 0.7989(6) 0.038(4) Uiso 1 1 d . . .
C46A C 0.8332(13) -0.1211(7) 0.7813(6) 0.037(4) Uiso 1 1 d . . .
H46A H 0.8184 -0.1342 0.7481 0.044 Uiso 1 1 calc R U .
C47A C 0.8894(16) -0.1525(9) 0.8131(7) 0.068(6) Uiso 1 1 d . . .
H47A H 0.9079 -0.1898 0.8029 0.081 Uiso 1 1 calc R U .
C48A C 0.9172(13) -0.1301(7) 0.8581(6) 0.038(4) Uiso 1 1 d . . .
H48A H 0.9576 -0.1518 0.8792 0.045 Uiso 1 1 calc R U .
C49A C 0.8913(11) -0.0765(6) 0.8768(5) 0.021(3) Uiso 1 1 d . . .
C50A C 0.7347(14) -0.0364(8) 0.7644(6) 0.044(5) Uiso 1 1 d . . .
H50A H 0.7323 0.0040 0.7809 0.053 Uiso 1 1 calc R U .
C51A C 0.6225(17) -0.0740(9) 0.7578(7) 0.084(7) Uiso 1 1 d . . .
H51D H 0.5762 -0.0484 0.7427 0.126 Uiso 1 1 calc R U .
H51E H 0.6023 -0.0864 0.7893 0.126 Uiso 1 1 calc R U .
H51F H 0.6174 -0.1114 0.7370 0.126 Uiso 1 1 calc R U .
C52A C 0.7765(15) -0.0194(8) 0.7185(6) 0.063(6) Uiso 1 1 d . . .
H52D H 0.7241 -0.0048 0.6965 0.095 Uiso 1 1 calc R U .
H52E H 0.7939 -0.0561 0.7037 0.095 Uiso 1 1 calc R U .
H52F H 0.8389 0.0137 0.7251 0.095 Uiso 1 1 calc R U .
C53A C 0.9255(12) -0.0565(7) 0.9288(5) 0.030(4) Uiso 1 1 d . . .
H53A H 0.9005 -0.0174 0.9347 0.037 Uiso 1 1 calc R U .
C54A C 0.8781(17) -0.1045(9) 0.9642(7) 0.085(7) Uiso 1 1 d . . .
H54D H 0.8024 -0.1105 0.9591 0.128 Uiso 1 1 calc R U .
H54E H 0.9042 -0.0890 0.9975 0.128 Uiso 1 1 calc R U .
H54F H 0.8980 -0.1443 0.9584 0.128 Uiso 1 1 calc R U .
C55A C 1.0517(13) -0.0402(7) 0.9436(6) 0.046(5) Uiso 1 1 d . . .
H55D H 1.0687 -0.0226 0.9767 0.070 Uiso 1 1 calc R U .
H55E H 1.0835 -0.0100 0.9216 0.070 Uiso 1 1 calc R U .
H55F H 1.0785 -0.0784 0.9411 0.070 Uiso 1 1 calc R U .
C56A C 1.0608(12) 0.4950(6) 0.9044(5) 0.033(4) Uiso 1 1 d . . .
H56D H 1.0379 0.5249 0.9248 0.049 Uiso 1 1 calc R U .
H56E H 1.0846 0.5154 0.8758 0.049 Uiso 1 1 calc R U .
H56F H 1.1179 0.4797 0.9225 0.049 Uiso 1 1 calc R U .
C57A C 1.0004(12) 0.3818(6) 0.8467(5) 0.031(4) Uiso 1 1 d . . .
H57D H 1.0657 0.3728 0.8623 0.046 Uiso 1 1 calc R U .
H57E H 1.0128 0.4033 0.8169 0.046 Uiso 1 1 calc R U .
H57F H 0.9495 0.3427 0.8390 0.046 Uiso 1 1 calc R U .
C58A C 0.9502(13) 0.3864(7) 0.9392(5) 0.037(4) Uiso 1 1 d . . .
H58D H 0.8958 0.3484 0.9336 0.056 Uiso 1 1 calc R U .
H58E H 0.9357 0.4119 0.9657 0.056 Uiso 1 1 calc R U .
H58F H 1.0175 0.3751 0.9479 0.056 Uiso 1 1 calc R U .
C59A C 0.9818(15) 0.2332(8) 0.9243(6) 0.062(6) Uiso 1 1 d . . .
H59D H 0.9791 0.2173 0.9567 0.093 Uiso 1 1 calc R U .
H59E H 0.9156 0.2443 0.9126 0.093 Uiso 1 1 calc R U .
H59F H 1.0380 0.2702 0.9254 0.093 Uiso 1 1 calc R U .
C60A C 1.0255(13) 0.2176(7) 0.8306(5) 0.036(4) Uiso 1 1 d . . .
H60D H 1.0887 0.2502 0.8374 0.054 Uiso 1 1 calc R U .
H60E H 0.9660 0.2368 0.8215 0.054 Uiso 1 1 calc R U .
H60F H 1.0327 0.1897 0.8040 0.054 Uiso 1 1 calc R U .
C61A C 1.1397(12) 0.1664(7) 0.9065(5) 0.033(4) Uiso 1 1 d . . .
H61D H 1.1672 0.1443 0.8821 0.049 Uiso 1 1 calc R U .
H61E H 1.1390 0.1432 0.9361 0.049 Uiso 1 1 calc R U .
H61F H 1.1836 0.2081 0.9135 0.049 Uiso 1 1 calc R U .
C62A C 0.8854(11) 0.4953(6) 0.8107(4) 0.017(3) Uiso 1 1 d . . .
H62D H 0.9604 0.4992 0.8191 0.026 Uiso 1 1 calc R U .
H62E H 0.8706 0.5364 0.8039 0.026 Uiso 1 1 calc R U .
H62F H 0.8610 0.4672 0.7821 0.026 Uiso 1 1 calc R U .
C63A C 0.9881(12) 0.0625(6) 0.8342(5) 0.029(4) Uiso 1 1 d . . .
H63D H 0.9526 0.0501 0.8016 0.043 Uiso 1 1 calc R U .
H63E H 1.0126 0.0270 0.8487 0.043 Uiso 1 1 calc R U .
H63F H 1.0475 0.0970 0.8327 0.043 Uiso 1 1 calc R U .
Ni1B Ni 0.87498(16) 0.66547(9) 0.32669(7) 0.0292(6) Uani 1 1 d . U .
Ni2B Ni 0.92392(16) 0.28119(9) 0.32014(7) 0.0290(6) Uani 1 1 d . U .
P1B P 1.0142(4) 0.63373(19) 0.34682(15) 0.0323(11) Uani 1 1 d . U .
P2B P 1.0390(4) 0.36432(19) 0.33500(15) 0.0320(11) Uani 1 1 d . U .
O1B O 0.8052(8) 0.6076(4) 0.3680(3) 0.032(3) Uani 1 1 d . U .
O2B O 0.8338(9) 0.3161(5) 0.3541(4) 0.037(3) Uani 1 1 d . U .
N1B N 0.7650(10) 0.7137(5) 0.3166(4) 0.028(3) Uani 1 1 d . U .
N2B N 0.8266(11) 0.2035(6) 0.3057(4) 0.037(3) Uani 1 1 d . U .
C1B C 0.6894(12) 0.4395(7) 0.3945(5) 0.029(4) Uiso 1 1 d . . .
C2B C 0.7213(12) 0.4998(7) 0.4202(5) 0.030(4) Uiso 1 1 d . . .
C3B C 0.8051(13) 0.5077(7) 0.4596(5) 0.032(4) Uiso 1 1 d . . .
C4B C 0.8389(13) 0.4568(7) 0.4727(5) 0.035(4) Uiso 1 1 d . . .
H4B H 0.8883 0.4607 0.5008 0.042 Uiso 1 1 calc R U .
C5B C 0.8086(12) 0.3989(7) 0.4493(5) 0.029(4) Uiso 1 1 d . . .
C6B C 0.7322(12) 0.3906(7) 0.4104(5) 0.029(4) Uiso 1 1 d . . .
C7B C 0.6040(13) 0.4329(7) 0.3522(5) 0.039(4) Uiso 1 1 d . . .
H7BA H 0.6104 0.3997 0.3295 0.059 Uiso 1 1 calc R U .
H7BB H 0.6101 0.4723 0.3358 0.059 Uiso 1 1 calc R U .
H7BC H 0.5362 0.4224 0.3639 0.059 Uiso 1 1 calc R U .
C8B C 0.8352(14) 0.5709(7) 0.4858(6) 0.049(5) Uiso 1 1 d . . .
H8BA H 0.7792 0.5772 0.5038 0.074 Uiso 1 1 calc R U .
H8BB H 0.8471 0.6034 0.4623 0.074 Uiso 1 1 calc R U .
H8BC H 0.8989 0.5731 0.5082 0.074 Uiso 1 1 calc R U .
C9B C 0.8497(13) 0.3411(7) 0.4684(6) 0.043(5) Uiso 1 1 d . . .
H9BA H 0.8212 0.3051 0.4460 0.064 Uiso 1 1 calc R U .
H9BB H 0.8282 0.3318 0.5002 0.064 Uiso 1 1 calc R U .
H9BC H 0.9256 0.3501 0.4711 0.064 Uiso 1 1 calc R U .
C10B C 0.6728(12) 0.5519(6) 0.4062(5) 0.024(4) Uiso 1 1 d . . .
C11B C 0.7124(13) 0.6017(7) 0.3816(5) 0.030(4) Uiso 1 1 d . . .
C12B C 0.6543(12) 0.6510(7) 0.3695(5) 0.029(4) Uiso 1 1 d . . .
C13B C 0.5581(13) 0.6460(7) 0.3876(5) 0.035(4) Uiso 1 1 d . . .
H13B H 0.5188 0.6772 0.3812 0.041 Uiso 1 1 calc R U .
C14B C 0.5208(14) 0.5964(7) 0.4145(6) 0.039(4) Uiso 1 1 d . . .
C15B C 0.5811(13) 0.5535(7) 0.4230(5) 0.035(4) Uiso 1 1 d . . .
H15B H 0.5563 0.5207 0.4430 0.042 Uiso 1 1 calc R U .
C16B C 0.4201(14) 0.5932(7) 0.4382(6) 0.039(4) Uiso 1 1 d . . .
C17B C 0.3630(18) 0.6478(10) 0.4253(8) 0.091(8) Uiso 1 1 d . . .
H17A H 0.2978 0.6410 0.4394 0.137 Uiso 1 1 calc R U .
H17B H 0.3482 0.6491 0.3902 0.137 Uiso 1 1 calc R U .
H17C H 0.4074 0.6874 0.4383 0.137 Uiso 1 1 calc R U .
C18B C 0.3422(14) 0.5292(8) 0.4259(6) 0.055(5) Uiso 1 1 d . . .
H18A H 0.3083 0.5159 0.4543 0.083 Uiso 1 1 calc R U .
H18B H 0.3800 0.4978 0.4166 0.083 Uiso 1 1 calc R U .
H18C H 0.2897 0.5338 0.3992 0.083 Uiso 1 1 calc R U .
C19B C 0.4443(14) 0.5986(8) 0.4925(6) 0.050(5) Uiso 1 1 d . . .
H19A H 0.5185 0.6158 0.5016 0.075 Uiso 1 1 calc R U .
H19B H 0.4262 0.5572 0.5056 0.075 Uiso 1 1 calc R U .
H19C H 0.4040 0.6262 0.5055 0.075 Uiso 1 1 calc R U .
C20B C 0.6845(13) 0.7003(7) 0.3382(5) 0.034(4) Uiso 1 1 d . . .
H20B H 0.6373 0.7273 0.3325 0.041 Uiso 1 1 calc R U .
C21B C 0.7684(11) 0.7630(6) 0.2857(5) 0.020(3) Uiso 1 1 d . . .
C22B C 0.7145(12) 0.7537(6) 0.2393(5) 0.025(4) Uiso 1 1 d . . .
C23B C 0.7111(12) 0.8045(6) 0.2117(5) 0.028(4) Uiso 1 1 d . . .
H23B H 0.6683 0.7999 0.1815 0.033 Uiso 1 1 calc R U .
C24B C 0.7695(13) 0.8616(7) 0.2279(5) 0.035(4) Uiso 1 1 d . . .
H24B H 0.7714 0.8959 0.2076 0.042 Uiso 1 1 calc R U .
C25B C 0.8239(13) 0.8698(7) 0.2718(5) 0.036(4) Uiso 1 1 d . . .
H25B H 0.8627 0.9103 0.2819 0.044 Uiso 1 1 calc R U .
C26B C 0.8264(13) 0.8216(7) 0.3037(6) 0.039(4) Uiso 1 1 d . . .
C27B C 0.6518(11) 0.6906(6) 0.2229(5) 0.022(4) Uiso 1 1 d . . .
H27B H 0.6735 0.6594 0.2454 0.027 Uiso 1 1 calc R U .
C28B C 0.6683(13) 0.6739(7) 0.1744(5) 0.041(4) Uiso 1 1 d . . .
H28A H 0.6408 0.7016 0.1516 0.061 Uiso 1 1 calc R U .
H28B H 0.6324 0.6307 0.1659 0.061 Uiso 1 1 calc R U .
H28C H 0.7427 0.6780 0.1730 0.061 Uiso 1 1 calc R U .
C29B C 0.5363(12) 0.6877(7) 0.2232(5) 0.036(4) Uiso 1 1 d . . .
H29A H 0.5216 0.6905 0.2565 0.055 Uiso 1 1 calc R U .
H29B H 0.4967 0.6481 0.2075 0.055 Uiso 1 1 calc R U .
H29C H 0.5164 0.7224 0.2055 0.055 Uiso 1 1 calc R U .
C30B C 0.8850(16) 0.8323(9) 0.3527(7) 0.059(6) Uiso 1 1 d . . .
H30B H 0.8958 0.7902 0.3622 0.071 Uiso 1 1 calc R U .
C31B C 0.9952(19) 0.8721(10) 0.3539(8) 0.107(9) Uiso 1 1 d . . .
H31A H 1.0284 0.8576 0.3277 0.160 Uiso 1 1 calc R U .
H31B H 1.0360 0.8682 0.3849 0.160 Uiso 1 1 calc R U .
H31C H 0.9914 0.9158 0.3498 0.160 Uiso 1 1 calc R U .
C32B C 0.8285(17) 0.8534(9) 0.3916(7) 0.082(7) Uiso 1 1 d . . .
H32A H 0.8315 0.8983 0.3900 0.123 Uiso 1 1 calc R U .
H32B H 0.8616 0.8446 0.4233 0.123 Uiso 1 1 calc R U .
H32C H 0.7559 0.8310 0.3868 0.123 Uiso 1 1 calc R U .
C33B C 0.6851(11) 0.3285(6) 0.3898(5) 0.021(4) Uiso 1 1 d . . .
C34B C 0.7381(12) 0.2918(6) 0.3633(5) 0.023(4) Uiso 1 1 d . . .
C35B C 0.6867(12) 0.2317(7) 0.3467(5) 0.028(4) Uiso 1 1 d . . .
C36B C 0.5891(16) 0.2068(9) 0.3553(6) 0.058(5) Uiso 1 1 d . . .
H36B H 0.5563 0.1661 0.3427 0.070 Uiso 1 1 calc R U .
C37B C 0.5381(14) 0.2393(8) 0.3814(6) 0.043(5) Uiso 1 1 d . . .
C38B C 0.5823(14) 0.2990(7) 0.3981(6) 0.043(5) Uiso 1 1 d . . .
H38B H 0.5439 0.3215 0.4157 0.051 Uiso 1 1 calc R U .
C39B C 0.4212(16) 0.2123(9) 0.3876(7) 0.058(6) Uiso 1 1 d . . .
C40B C 0.424(3) 0.2214(16) 0.4434(13) 0.219(18) Uiso 1 1 d . . .
H40A H 0.4460 0.1861 0.4593 0.328 Uiso 1 1 calc R U .
H40B H 0.3550 0.2240 0.4508 0.328 Uiso 1 1 calc R U .
H40C H 0.4736 0.2601 0.4549 0.328 Uiso 1 1 calc R U .
C41B C 0.356(3) 0.2504(17) 0.3728(13) 0.228(19) Uiso 1 1 d . . .
H41A H 0.3699 0.2871 0.3951 0.342 Uiso 1 1 calc R U .
H41B H 0.2841 0.2280 0.3724 0.342 Uiso 1 1 calc R U .
H41C H 0.3674 0.2637 0.3403 0.342 Uiso 1 1 calc R U .
C42B C 0.3925(18) 0.1439(9) 0.3853(8) 0.091(8) Uiso 1 1 d . . .
H42A H 0.3266 0.1305 0.3982 0.137 Uiso 1 1 calc R U .
H42B H 0.4467 0.1272 0.4044 0.137 Uiso 1 1 calc R U .
H42C H 0.3850 0.1284 0.3517 0.137 Uiso 1 1 calc R U .
C43B C 0.7345(14) 0.1916(8) 0.3220(6) 0.047(5) Uiso 1 1 d . . .
H43B H 0.6959 0.1501 0.3161 0.056 Uiso 1 1 calc R U .
C44B C 0.8483(14) 0.1475(7) 0.2801(6) 0.041(5) Uiso 1 1 d . . .
C45B C 0.8226(13) 0.1418(7) 0.2329(5) 0.033(4) Uiso 1 1 d . . .
C46B C 0.8406(16) 0.0902(9) 0.2088(7) 0.068(6) Uiso 1 1 d . . .
H46B H 0.8172 0.0824 0.1753 0.082 Uiso 1 1 calc R U .
C47B C 0.8937(15) 0.0494(9) 0.2344(7) 0.063(6) Uiso 1 1 d . . .
H47B H 0.9046 0.0134 0.2180 0.075 Uiso 1 1 calc R U .
C48B C 0.9293(15) 0.0597(8) 0.2810(6) 0.051(5) Uiso 1 1 d . . .
H48B H 0.9715 0.0337 0.2962 0.062 Uiso 1 1 calc R U .
C49B C 0.9060(14) 0.1081(8) 0.3085(6) 0.049(5) Uiso 1 1 d . . .
C50B C 0.7683(14) 0.1862(8) 0.2053(6) 0.049(5) Uiso 1 1 d . . .
H50B H 0.7838 0.2268 0.2243 0.059 Uiso 1 1 calc R U .
C51B C 0.6488(15) 0.1609(9) 0.1987(7) 0.070(6) Uiso 1 1 d . . .
H51A H 0.6312 0.1240 0.1766 0.105 Uiso 1 1 calc R U .
H51B H 0.6137 0.1931 0.1853 0.105 Uiso 1 1 calc R U .
H51C H 0.6264 0.1496 0.2300 0.105 Uiso 1 1 calc R U .
C52B C 0.8029(15) 0.1980(8) 0.1558(6) 0.061(6) Uiso 1 1 d . . .
H52A H 0.8786 0.2113 0.1592 0.091 Uiso 1 1 calc R U .
H52B H 0.7711 0.2307 0.1408 0.091 Uiso 1 1 calc R U .
H52C H 0.7813 0.1595 0.1354 0.091 Uiso 1 1 calc R U .
C53B C 0.9402(14) 0.1198(8) 0.3620(6) 0.051(5) Uiso 1 1 d . . .
H53B H 0.9333 0.1626 0.3720 0.061 Uiso 1 1 calc R U .
C54B C 0.8736(18) 0.0719(10) 0.3889(8) 0.090(7) Uiso 1 1 d . . .
H54A H 0.8035 0.0605 0.3712 0.135 Uiso 1 1 calc R U .
H54B H 0.8701 0.0893 0.4211 0.135 Uiso 1 1 calc R U .
H54C H 0.9037 0.0348 0.3920 0.135 Uiso 1 1 calc R U .
C55B C 1.0497(17) 0.1130(10) 0.3753(8) 0.088(7) Uiso 1 1 d . . .
H55A H 1.0964 0.1540 0.3766 0.133 Uiso 1 1 calc R U .
H55B H 1.0679 0.0856 0.3511 0.133 Uiso 1 1 calc R U .
H55C H 1.0567 0.0948 0.4069 0.133 Uiso 1 1 calc R U .
C56B C 1.1243(14) 0.6980(7) 0.3672(6) 0.052(5) Uiso 1 1 d . . .
H56A H 1.1889 0.6827 0.3698 0.078 Uiso 1 1 calc R U .
H56B H 1.1156 0.7148 0.3988 0.078 Uiso 1 1 calc R U .
H56C H 1.1271 0.7310 0.3440 0.078 Uiso 1 1 calc R U .
C57B C 1.0681(13) 0.5912(7) 0.3036(5) 0.037(4) Uiso 1 1 d . . .
H57A H 1.0787 0.6159 0.2752 0.055 Uiso 1 1 calc R U .
H57B H 1.0199 0.5515 0.2939 0.055 Uiso 1 1 calc R U .
H57C H 1.1346 0.5832 0.3184 0.055 Uiso 1 1 calc R U .
C58B C 1.0200(14) 0.5884(7) 0.3991(6) 0.046(5) Uiso 1 1 d . . .
H58A H 1.0914 0.5835 0.4083 0.069 Uiso 1 1 calc R U .
H58B H 0.9743 0.5473 0.3920 0.069 Uiso 1 1 calc R U .
H58C H 0.9974 0.6096 0.4258 0.069 Uiso 1 1 calc R U .
C59B C 1.0136(14) 0.4210(7) 0.3757(6) 0.050(5) Uiso 1 1 d . . .
H59A H 1.0744 0.4552 0.3820 0.075 Uiso 1 1 calc R U .
H59B H 0.9985 0.4017 0.4060 0.075 Uiso 1 1 calc R U .
H59C H 0.9537 0.4372 0.3614 0.075 Uiso 1 1 calc R U .
C60B C 1.0679(13) 0.4127(7) 0.2850(5) 0.046(5) Uiso 1 1 d . . .
H60A H 1.1240 0.4485 0.2961 0.068 Uiso 1 1 calc R U .
H60B H 1.0059 0.4275 0.2719 0.068 Uiso 1 1 calc R U .
H60C H 1.0896 0.3884 0.2599 0.068 Uiso 1 1 calc R U .
C61B C 1.1646(14) 0.3540(8) 0.3628(6) 0.055(5) Uiso 1 1 d . . .
H61A H 1.1926 0.3278 0.3413 0.082 Uiso 1 1 calc R U .
H61B H 1.1571 0.3338 0.3935 0.082 Uiso 1 1 calc R U .
H61C H 1.2121 0.3947 0.3687 0.082 Uiso 1 1 calc R U .
C62B C 0.9494(12) 0.7078(7) 0.2767(5) 0.037(4) Uiso 1 1 d . . .
H62A H 1.0132 0.6925 0.2751 0.055 Uiso 1 1 calc R U .
H62B H 0.9670 0.7528 0.2845 0.055 Uiso 1 1 calc R U .
H62C H 0.9055 0.6995 0.2455 0.055 Uiso 1 1 calc R U .
C63B C 1.0203(13) 0.2541(7) 0.2813(6) 0.043(5) Uiso 1 1 d . . .
H63A H 0.9831 0.2370 0.2499 0.065 Uiso 1 1 calc R U .
H63B H 1.0506 0.2219 0.2979 0.065 Uiso 1 1 calc R U .
H63C H 1.0756 0.2897 0.2766 0.065 Uiso 1 1 calc R U .
C1 C 0.7457(17) 0.2036(9) 0.7703(7) 0.067(6) Uiso 1 1 d . . .
C2 C 0.7508(14) 0.2300(8) 0.8177(6) 0.049(5) Uiso 1 1 d . . .
H2 H 0.7623 0.2061 0.8450 0.059 Uiso 1 1 calc R U .
C3 C 0.7390(13) 0.2898(7) 0.8235(6) 0.042(5) Uiso 1 1 d . . .
H3 H 0.7395 0.3078 0.8547 0.051 Uiso 1 1 calc R U .
C4 C 0.7267(15) 0.3228(9) 0.7838(6) 0.056(5) Uiso 1 1 d . . .
H4 H 0.7221 0.3652 0.7879 0.067 Uiso 1 1 calc R U .
C5 C 0.7207(14) 0.2986(8) 0.7392(6) 0.050(5) Uiso 1 1 d . . .
H5 H 0.7123 0.3246 0.7129 0.060 Uiso 1 1 calc R U .
C6 C 0.7256(15) 0.2428(9) 0.7300(7) 0.063(6) Uiso 1 1 d . . .
H6 H 0.7164 0.2267 0.6977 0.075 Uiso 1 1 calc R U .
C7 C 0.754(3) 0.1425(14) 0.7576(11) 0.169(13) Uiso 1 1 d . . .
H7A H 0.6986 0.1124 0.7692 0.253 Uiso 1 1 calc R U .
H7B H 0.8217 0.1353 0.7722 0.253 Uiso 1 1 calc R U .
H7C H 0.7492 0.1373 0.7224 0.253 Uiso 1 1 calc R U .
C8 C 0.7799(13) 0.4128(7) 0.2238(6) 0.034(4) Uiso 1 1 d . . .
C9 C 0.7931(13) 0.4360(7) 0.2706(6) 0.039(4) Uiso 1 1 d . . .
H9 H 0.8028 0.4090 0.2961 0.046 Uiso 1 1 calc R U .
C10 C 0.7927(14) 0.4962(8) 0.2812(7) 0.057(5) Uiso 1 1 d . . .
H10 H 0.7997 0.5111 0.3138 0.068 Uiso 1 1 calc R U .
C11 C 0.7820(13) 0.5362(8) 0.2437(6) 0.041(5) Uiso 1 1 d . . .
H11 H 0.7848 0.5792 0.2502 0.050 Uiso 1 1 calc R U .
C12 C 0.7673(14) 0.5123(8) 0.1971(6) 0.049(5) Uiso 1 1 d . . .
H12 H 0.7566 0.5387 0.1713 0.059 Uiso 1 1 calc R U .
C13 C 0.7680(15) 0.4459(9) 0.1863(7) 0.064(6) Uiso 1 1 d . . .
H13 H 0.7602 0.4289 0.1543 0.076 Uiso 1 1 calc R U .
C14 C 0.7745(17) 0.3430(9) 0.2149(7) 0.083(7) Uiso 1 1 d . . .
H14A H 0.7021 0.3204 0.2123 0.124 Uiso 1 1 calc R U .
H14B H 0.8152 0.3276 0.2419 0.124 Uiso 1 1 calc R U .
H14C H 0.8026 0.3363 0.1850 0.124 Uiso 1 1 calc R U .
C15 C 0.4870(14) 0.2919(7) 0.1302(6) 0.041(5) Uiso 1 1 d . . .
C16 C 0.4058(15) 0.2446(8) 0.1421(6) 0.052(5) Uiso 1 1 d . . .
H16 H 0.3642 0.2515 0.1661 0.063 Uiso 1 1 calc R U .
C17 C 0.3895(16) 0.1872(8) 0.1169(6) 0.057(5) Uiso 1 1 d . . .
H17 H 0.3344 0.1554 0.1246 0.068 Uiso 1 1 calc R U .
C18 C 0.4445(15) 0.1734(9) 0.0832(7) 0.060(6) Uiso 1 1 d . . .
H18 H 0.4305 0.1328 0.0681 0.072 Uiso 1 1 calc R U .
C19 C 0.5252(13) 0.2214(7) 0.0704(6) 0.041(4) Uiso 1 1 d . . .
H19 H 0.5650 0.2143 0.0457 0.049 Uiso 1 1 calc R U .
C20 C 0.5442(14) 0.2800(7) 0.0956(6) 0.043(5) Uiso 1 1 d . . .
H20 H 0.5989 0.3121 0.0880 0.051 Uiso 1 1 calc R U .
C21 C 0.5053(15) 0.3519(7) 0.1539(6) 0.055(5) Uiso 1 1 d . . .
H21A H 0.4390 0.3646 0.1549 0.082 Uiso 1 1 calc R U .
H21B H 0.5501 0.3821 0.1363 0.082 Uiso 1 1 calc R U .
H21C H 0.5392 0.3502 0.1869 0.082 Uiso 1 1 calc R U .
C22 C 0.544(2) 0.8875(13) 0.2950(10) 0.082(9) Uiso 0.799(13) 1 d . . P
C23 C 0.499(3) 0.8762(16) 0.2470(12) 0.123(13) Uiso 0.799(13) 1 d . . P
H23 H 0.4598 0.8351 0.2396 0.147 Uiso 0.799(13) 1 calc R U P
C24 C 0.502(2) 0.9137(12) 0.2092(10) 0.077(9) Uiso 0.799(13) 1 d . . P
H24 H 0.4676 0.9017 0.1776 0.092 Uiso 0.799(13) 1 calc R U P
C25 C 0.570(2) 0.9799(14) 0.2253(10) 0.095(10) Uiso 0.799(13) 1 d . . P
H25 H 0.5756 1.0124 0.2032 0.114 Uiso 0.799(13) 1 calc R U P
C26 C 0.624(2) 0.9914(12) 0.2740(9) 0.076(9) Uiso 0.799(13) 1 d . . P
H26 H 0.6762 1.0281 0.2827 0.092 Uiso 0.799(13) 1 calc R U P
C27 C 0.600(2) 0.9501(12) 0.3051(10) 0.076(9) Uiso 0.799(13) 1 d . . P
H27 H 0.6216 0.9626 0.3381 0.091 Uiso 0.799(13) 1 calc R U P
C28 C 0.538(3) 0.8407(16) 0.3270(12) 0.143(15) Uiso 0.799(13) 1 d . . P
H28G H 0.4981 0.8496 0.3525 0.215 Uiso 0.799(13) 1 calc R U P
H28H H 0.6082 0.8382 0.3414 0.215 Uiso 0.799(13) 1 calc R U P
H28I H 0.5039 0.8010 0.3101 0.215 Uiso 0.799(13) 1 calc R U P

loop_
_atom_site_aniso_label
_atom_site_aniso_U_11
_atom_site_aniso_U_22
_atom_site_aniso_U_33
_atom_site_aniso_U_23
_atom_site_aniso_U_13
_atom_site_aniso_U_12
Ni1A 0.0075(8) 0.0143(7) 0.0303(8) -0.0011(6) 0.0037(7) 0.0078(6)
Ni2A 0.0120(8) 0.0157(8) 0.0305(8) -0.0024(6) 0.0046(7) 0.0081(6)
P1A 0.0189(13) 0.0218(12) 0.0262(13) 0.0006(9) 0.0028(9) 0.0074(9)
P2A 0.0250(13) 0.0255(13) 0.0305(13) -0.0002(9) 0.0046(9) 0.0066(9)
O1A 0.014(2) 0.014(2) 0.014(2) 0.0013(10) 0.0017(10) 0.0029(11)
O2A 0.016(2) 0.016(2) 0.017(2) 0.0009(10) 0.0023(10) 0.0039(11)
N1A 0.021(3) 0.021(3) 0.022(3) 0.0012(10) 0.0027(10) 0.0043(12)
N2A 0.013(3) 0.013(3) 0.013(3) 0.0004(10) 0.0020(10) 0.0028(11)
Ni1B 0.0237(9) 0.0322(9) 0.0326(9) 0.0000(7) 0.0022(7) 0.0092(7)
Ni2B 0.0226(9) 0.0312(9) 0.0352(9) -0.0033(7) 0.0051(7) 0.0095(7)
P1B 0.0306(14) 0.0334(13) 0.0331(14) 0.0012(9) 0.0028(9) 0.0080(9)
P2B 0.0299(14) 0.0332(13) 0.0333(14) -0.0007(9) 0.0048(9) 0.0078(9)
O1B 0.032(3) 0.033(3) 0.032(3) 0.0013(10) 0.0045(10) 0.0068(11)
O2B 0.037(3) 0.037(3) 0.037(3) 0.0013(10) 0.0053(10) 0.0078(11)
N1B 0.028(3) 0.028(3) 0.028(3) 0.0011(10) 0.0035(11) 0.0064(12)
N2B 0.036(4) 0.037(4) 0.036(4) 0.0013(10) 0.0049(11) 0.0075(12)

loop_
_atom_type_symbol
_atom_type_description
_atom_type_scat_dispersion_real
_atom_type_scat_dispersion_imag
_atom_type_scat_source
C C 0.0033 0.0016 'International Tables Vol C Tables 4.2.6.8 and 6.1.1.4'
H H 0.0000 0.0000 'International Tables Vol C Tables 4.2.6.8 and 6.1.1.4'
N N 0.0061 0.0033 'International Tables Vol C Tables 4.2.6.8 and 6.1.1.4'
Ni Ni 0.3393 1.1124 'International Tables Vol C Tables 4.2.6.8 and 6.1.1.4'
O O 0.0106 0.0060 'International Tables Vol C Tables 4.2.6.8 and 6.1.1.4'
P P 0.1023 0.0942 'International Tables Vol C Tables 4.2.6.8 and 6.1.1.4'

loop_
_geom_angle_atom_site_label_1
_geom_angle_atom_site_label_2
_geom_angle_atom_site_label_3
_geom_angle
O1A Ni1A P1A 89.6(3)
O1A Ni1A C62A 164.2(5)
N1A Ni1A P1A 164.9(4)
N1A Ni1A O1A 94.4(4)
N1A Ni1A C62A 94.7(5)
C62A Ni1A P1A 85.0(4)
O2A Ni2A P2A 90.8(3)
O2A Ni2A N2A 93.5(4)
O2A Ni2A C63A 172.5(5)
N2A Ni2A P2A 174.0(3)
C63A Ni2A P2A 84.3(5)
C63A Ni2A N2A 91.8(6)
C56A P1A Ni1A 110.3(5)
C57A P1A Ni1A 120.8(5)
C57A P1A C56A 105.3(8)
C57A P1A C58A 102.2(7)
C58A P1A Ni1A 114.7(6)
C58A P1A C56A 101.3(7)
C59A P2A Ni2A 117.0(7)
C59A P2A C61A 103.2(8)
C60A P2A Ni2A 115.9(5)
C60A P2A C59A 100.3(7)
C60A P2A C61A 101.8(7)
C61A P2A Ni2A 116.2(5)
C11A O1A Ni1A 126.5(7)
C34A O2A Ni2A 128.4(8)
C20A N1A Ni1A 122.5(9)
C20A N1A C21A 113.8(11)
C21A N1A Ni1A 123.7(10)
C43A N2A Ni2A 124.4(10)
C43A N2A C44A 112.5(12)
C44A N2A Ni2A 123.0(10)
C2A C1A C6A 119.9(11)
C2A C1A C7A 122.0(10)
C6A C1A C7A 118.1(10)
C1A C2A C3A 124.4(11)
C1A C2A C10A 117.6(11)
C3A C2A C10A 117.5(11)
C2A C3A C4A 116.4(11)
C2A C3A C8A 125.1(11)
C4A C3A C8A 118.4(11)
C3A C4A H4A 119.3
C5A C4A C3A 121.3(12)
C5A C4A H4A 119.3
C4A C5A C6A 121.0(11)
C4A C5A C9A 119.9(11)
C6A C5A C9A 119.1(11)
C1A C6A C33A 121.6(10)
C5A C6A C1A 116.6(11)
C5A C6A C33A 120.6(10)
C1A C7A H7AA 109.5
C1A C7A H7AB 109.5
C1A C7A H7AC 109.5
H7AA C7A H7AB 109.5
H7AA C7A H7AC 109.5
H7AB C7A H7AC 109.5
C3A C8A H8AA 109.5
C3A C8A H8AB 109.5
C3A C8A H8AC 109.5
H8AA C8A H8AB 109.5
H8AA C8A H8AC 109.5
H8AB C8A H8AC 109.5
C5A C9A H9AA 109.5
C5A C9A H9AB 109.5
C5A C9A H9AC 109.5
H9AA C9A H9AB 109.5
H9AA C9A H9AC 109.5
H9AB C9A H9AC 109.5
C11A C10A C2A 119.6(12)
C15A C10A C2A 121.6(11)
C15A C10A C11A 118.5(11)
O1A C11A C10A 117.6(10)
O1A C11A C12A 124.4(11)
C12A C11A C10A 117.8(12)
C13A C12A C11A 118.4(11)
C20A C12A C11A 121.5(13)
C20A C12A C13A 119.8(12)
C12A C13A H13A 117.7
C14A C13A C12A 124.6(11)
C14A C13A H13A 117.7
C13A C14A C15A 117.6(13)
C13A C14A C16A 124.6(11)
C15A C14A C16A 117.7(11)
C10A C15A C14A 122.5(12)
C10A C15A H15A 118.8
C14A C15A H15A 118.8
C17A C16A C14A 111.9(11)
C17A C16A C19A 108.8(11)
C18A C16A C14A 108.8(11)
C18A C16A C17A 107.3(11)
C18A C16A C19A 111.8(11)
C19A C16A C14A 108.3(11)
C16A C17A H17D 109.5
C16A C17A H17E 109.5
C16A C17A H17F 109.5
H17D C17A H17E 109.5
H17D C17A H17F 109.5
H17E C17A H17F 109.5
C16A C18A H18D 109.5
C16A C18A H18E 109.5
C16A C18A H18F 109.5
H18D C18A H18E 109.5
H18D C18A H18F 109.5
H18E C18A H18F 109.5
C16A C19A H19D 109.5
C16A C19A H19E 109.5
C16A C19A H19F 109.5
H19D C19A H19E 109.5
H19D C19A H19F 109.5
H19E C19A H19F 109.5
N1A C20A C12A 130.1(13)
N1A C20A H20A 114.9
C12A C20A H20A 115.0
C22A C21A N1A 115.4(11)
C22A C21A C26A 123.6(12)
C26A C21A N1A 121.0(11)
C21A C22A C23A 116.1(13)
C21A C22A C27A 124.4(11)
C23A C22A C27A 119.4(12)
C22A C23A H23A 119.7
C24A C23A C22A 120.7(14)
C24A C23A H23A 119.7
C23A C24A H24A 119.1
C25A C24A C23A 121.7(14)
C25A C24A H24A 119.1
C24A C25A H25A 120.5
C24A C25A C26A 119.1(15)
C26A C25A H25A 120.5
C21A C26A C25A 118.6(13)
C21A C26A C30A 124.5(12)
C25A C26A C30A 116.8(13)
C22A C27A H27A 106.2
C22A C27A C29A 114.9(12)
C28A C27A C22A 112.8(12)
C28A C27A H27A 106.2
C28A C27A C29A 109.9(12)
C29A C27A H27A 106.2
C27A C28A H28D 109.5
C27A C28A H28E 109.5
C27A C28A H28F 109.5
H28D C28A H28E 109.5
H28D C28A H28F 109.5
H28E C28A H28F 109.5
C27A C29A H29D 109.5
C27A C29A H29E 109.5
C27A C29A H29F 109.5
H29D C29A H29E 109.5
H29D C29A H29F 109.5
H29E C29A H29F 109.5
C26A C30A H30A 106.9
C26A C30A C31A 111.0(13)
C26A C30A C32A 113.1(12)
C31A C30A H30A 106.9
C31A C30A C32A 111.6(14)
C32A C30A H30A 106.9
C30A C31A H31D 109.5
C30A C31A H31E 109.5
C30A C31A H31F 109.5
H31D C31A H31E 109.5
H31D C31A H31F 109.5
H31E C31A H31F 109.5
C30A C32A H32D 109.5
C30A C32A H32E 109.5
C30A C32A H32F 109.5
H32D C32A H32E 109.5
H32D C32A H32F 109.5
H32E C32A H32F 109.5
C34A C33A C6A 120.5(11)
C38A C33A C6A 115.9(12)
C38A C33A C34A 123.5(12)
O2A C34A C33A 122.4(12)
O2A C34A C35A 123.6(12)
C35A C34A C33A 113.9(12)
C34A C35A C36A 122.8(12)
C34A C35A C43A 122.9(13)
C36A C35A C43A 114.2(12)
C35A C36A H36A 119.4
C35A C36A C37A 121.1(12)
C37A C36A H36A 119.4
C36A C37A C39A 123.5(12)
C38A C37A C36A 114.4(12)
C38A C37A C39A 122.1(11)
C33A C38A C37A 123.9(12)
C33A C38A H38A 118.0
C37A C38A H38A 118.0
C37A C39A C42A 110.4(11)
C40A C39A C37A 112.5(13)
C40A C39A C41A 109.6(13)
C40A C39A C42A 108.3(12)
C41A C39A C37A 108.2(12)
C41A C39A C42A 107.7(12)
C39A C40A H40D 109.5
C39A C40A H40E 109.5
C39A C40A H40F 109.5
H40D C40A H40E 109.5
H40D C40A H40F 109.5
H40E C40A H40F 109.5
C39A C41A H41D 109.5
C39A C41A H41E 109.5
C39A C41A H41F 109.5
H41D C41A H41E 109.5
H41D C41A H41F 109.5
H41E C41A H41F 109.5
C39A C42A H42D 109.5
C39A C42A H42E 109.5
C39A C42A H42F 109.5
H42D C42A H42E 109.5
H42D C42A H42F 109.5
H42E C42A H42F 109.5
N2A C43A C35A 126.4(13)
N2A C43A H43A 116.8
C35A C43A H43A 116.8
N2A C44A C49A 116.3(12)
C45A C44A N2A 123.2(12)
C45A C44A C49A 120.5(14)
C44A C45A C46A 118.6(14)
C44A C45A C50A 123.3(15)
C50A C45A C46A 117.9(15)
C45A C46A H46A 120.2
C47A C46A C45A 119.6(16)
C47A C46A H46A 120.2
C46A C47A H47A 120.4
C48A C47A C46A 119.1(19)
C48A C47A H47A 120.4
C47A C48A H48A 117.7
C47A C48A C49A 124.6(16)
C49A C48A H48A 117.7
C44A C49A C53A 123.1(13)
C48A C49A C44A 117.3(13)
C48A C49A C53A 119.5(12)
C45A C50A H50A 105.5
C45A C50A C51A 108.2(15)
C45A C50A C52A 117.1(16)
C51A C50A H50A 105.5
C52A C50A H50A 105.5
C52A C50A C51A 114.1(15)
C50A C51A H51D 109.5
C50A C51A H51E 109.5
C50A C51A H51F 109.5
H51D C51A H51E 109.5
H51D C51A H51F 109.5
H51E C51A H51F 109.5
C50A C52A H52D 109.5
C50A C52A H52E 109.5
C50A C52A H52F 109.5
H52D C52A H52E 109.5
H52D C52A H52F 109.5
H52E C52A H52F 109.5
C49A C53A H53A 107.0
C49A C53A C54A 113.5(14)
C49A C53A C55A 113.9(13)
C54A C53A H53A 107.0
C54A C53A C55A 108.0(13)
C55A C53A H53A 107.0
C53A C54A H54D 109.5
C53A C54A H54E 109.5
C53A C54A H54F 109.5
H54D C54A H54E 109.5
H54D C54A H54F 109.5
H54E C54A H54F 109.5
C53A C55A H55D 109.5
C53A C55A H55E 109.5
C53A C55A H55F 109.5
H55D C55A H55E 109.5
H55D C55A H55F 109.5
H55E C55A H55F 109.5
P1A C56A H56D 109.5
P1A C56A H56E 109.5
P1A C56A H56F 109.5
H56D C56A H56E 109.5
H56D C56A H56F 109.5
H56E C56A H56F 109.5
P1A C57A H57D 109.5
P1A C57A H57E 109.5
P1A C57A H57F 109.5
H57D C57A H57E 109.5
H57D C57A H57F 109.5
H57E C57A H57F 109.5
P1A C58A H58D 109.5
P1A C58A H58E 109.5
P1A C58A H58F 109.5
H58D C58A H58E 109.5
H58D C58A H58F 109.5
H58E C58A H58F 109.5
P2A C59A H59D 109.5
P2A C59A H59E 109.5
P2A C59A H59F 109.5
H59D C59A H59E 109.5
H59D C59A H59F 109.5
H59E C59A H59F 109.5
P2A C60A H60D 109.5
P2A C60A H60E 109.5
P2A C60A H60F 109.5
H60D C60A H60E 109.5
H60D C60A H60F 109.5
H60E C60A H60F 109.5
P2A C61A H61D 109.5
P2A C61A H61E 109.5
P2A C61A H61F 109.5
H61D C61A H61E 109.5
H61D C61A H61F 109.5
H61E C61A H61F 109.5
Ni1A C62A H62D 109.5
Ni1A C62A H62E 109.5
Ni1A C62A H62F 109.5
H62D C62A H62E 109.5
H62D C62A H62F 109.5
H62E C62A H62F 109.5
Ni2A C63A H63D 109.5
Ni2A C63A H63E 109.5
Ni2A C63A H63F 109.5
H63D C63A H63E 109.5
H63D C63A H63F 109.5
H63E C63A H63F 109.5
O1B Ni1B P1B 90.0(3)
O1B Ni1B N1B 95.4(5)
O1B Ni1B C62B 167.2(5)
N1B Ni1B P1B 166.0(4)
C62B Ni1B P1B 84.4(5)
C62B Ni1B N1B 92.8(6)
O2B Ni2B P2B 89.8(4)
O2B Ni2B N2B 93.7(5)
O2B Ni2B C63B 173.4(6)
N2B Ni2B P2B 176.4(4)
N2B Ni2B C63B 90.9(6)
C63B Ni2B P2B 85.7(5)
C56B P1B Ni1B 112.2(6)
C57B P1B Ni1B 120.8(5)
C57B P1B C56B 101.7(8)
C58B P1B Ni1B 117.3(6)
C58B P1B C56B 98.4(8)
C58B P1B C57B 103.2(7)
C59B P2B Ni2B 117.0(6)
C59B P2B C60B 99.5(8)
C59B P2B C61B 101.1(8)
C60B P2B Ni2B 117.2(6)
C60B P2B C61B 104.3(8)
C61B P2B Ni2B 115.3(6)
C11B O1B Ni1B 130.5(9)
C34B O2B Ni2B 130.2(10)
C20B N1B Ni1B 120.7(10)
C20B N1B C21B 116.0(12)
C21B N1B Ni1B 123.4(10)
C43B N2B Ni2B 122.2(12)
C43B N2B C44B 112.5(14)
C44B N2B Ni2B 124.9(11)
C2B C1B C7B 117.2(12)
C6B C1B C2B 119.9(13)
C6B C1B C7B 122.8(13)
C1B C2B C10B 121.6(13)
C3B C2B C1B 118.0(12)
C3B C2B C10B 120.4(13)
C2B C3B C8B 116.4(12)
C4B C3B C2B 116.6(14)
C4B C3B C8B 126.4(14)
C3B C4B H4B 117.0
C3B C4B C5B 125.9(15)
C5B C4B H4B 117.0
C4B C5B C9B 122.3(13)
C6B C5B C4B 118.5(13)
C6B C5B C9B 118.9(13)
C1B C6B C5B 120.6(14)
C1B C6B C33B 118.3(13)
C5B C6B C33B 120.5(12)
C1B C7B H7BA 109.5
C1B C7B H7BB 109.5
C1B C7B H7BC 109.5
H7BA C7B H7BB 109.5
H7BA C7B H7BC 109.5
H7BB C7B H7BC 109.5
C3B C8B H8BA 109.5
C3B C8B H8BB 109.5
C3B C8B H8BC 109.5
H8BA C8B H8BB 109.5
H8BA C8B H8BC 109.5
H8BB C8B H8BC 109.5
C5B C9B H9BA 109.5
C5B C9B H9BB 109.5
C5B C9B H9BC 109.5
H9BA C9B H9BB 109.5
H9BA C9B H9BC 109.5
H9BB C9B H9BC 109.5
C11B C10B C2B 127.3(15)
C11B C10B C15B 115.7(14)
C15B C10B C2B 116.8(13)
O1B C11B C10B 120.3(13)
O1B C11B C12B 118.0(13)
C10B C11B C12B 121.6(15)
C13B C12B C11B 116.9(13)
C13B C12B C20B 118.2(13)
C20B C12B C11B 124.7(15)
C12B C13B H13B 119.6
C14B C13B C12B 120.8(15)
C14B C13B H13B 119.6
C13B C14B C16B 121.3(14)
C15B C14B C13B 116.9(17)
C15B C14B C16B 121.5(15)
C10B C15B H15B 116.1
C14B C15B C10B 127.8(16)
C14B C15B H15B 116.1
C14B C16B C17B 114.0(14)
C14B C16B C18B 111.7(13)
C18B C16B C17B 109.5(15)
C19B C16B C14B 110.7(14)
C19B C16B C17B 104.4(14)
C19B C16B C18B 106.0(13)
C16B C17B H17A 109.5
C16B C17B H17B 109.5
C16B C17B H17C 109.5
H17A C17B H17B 109.5
H17A C17B H17C 109.5
H17B C17B H17C 109.5
C16B C18B H18A 109.5
C16B C18B H18B 109.5
C16B C18B H18C 109.5
H18A C18B H18B 109.5
H18A C18B H18C 109.5
H18B C18B H18C 109.5
C16B C19B H19A 109.5
C16B C19B H19B 109.5
C16B C19B H19C 109.5
H19A C19B H19B 109.5
H19A C19B H19C 109.5
H19B C19B H19C 109.5
N1B C20B C12B 130.1(15)
N1B C20B H20B 115.0
C12B C20B H20B 115.0
N1B C21B C26B 117.4(12)
C22B C21B N1B 120.3(13)
C22B C21B C26B 122.3(12)
C21B C22B C27B 119.6(12)
C23B C22B C21B 118.6(13)
C23B C22B C27B 121.4(13)
C22B C23B H23B 120.1
C24B C23B C22B 119.9(14)
C24B C23B H23B 120.1
C23B C24B H24B 119.6
C25B C24B C23B 120.9(14)
C25B C24B H24B 119.6
C24B C25B H25B 118.4
C24B C25B C26B 123.2(16)
C26B C25B H25B 118.4
C21B C26B C30B 123.1(14)
C25B C26B C21B 114.9(14)
C25B C26B C30B 122.1(15)
C22B C27B H27B 108.7
C22B C27B C29B 111.4(12)
C28B C27B C22B 111.1(12)
C28B C27B H27B 108.7
C28B C27B C29B 108.2(13)
C29B C27B H27B 108.7
C27B C28B H28A 109.5
C27B C28B H28B 109.5
C27B C28B H28C 109.5
H28A C28B H28B 109.5
H28A C28B H28C 109.5
H28B C28B H28C 109.5
C27B C29B H29A 109.5
C27B C29B H29B 109.5
C27B C29B H29C 109.5
H29A C29B H29B 109.5
H29A C29B H29C 109.5
H29B C29B H29C 109.5
C26B C30B H30B 104.6
C26B C30B C31B 113.4(17)
C26B C30B C32B 116.2(17)
C31B C30B H30B 104.6
C32B C30B H30B 104.6
C32B C30B C31B 112.1(18)
C30B C31B H31A 109.5
C30B C31B H31B 109.5
C30B C31B H31C 109.5
H31A C31B H31B 109.5
H31A C31B H31C 109.5
H31B C31B H31C 109.5
C30B C32B H32A 109.5
C30B C32B H32B 109.5
C30B C32B H32C 109.5
H32A C32B H32B 109.5
H32A C32B H32C 109.5
H32B C32B H32C 109.5
C34B C33B C6B 123.5(14)
C34B C33B C38B 116.0(14)
C38B C33B C6B 120.4(14)
O2B C34B C33B 119.4(13)
O2B C34B C35B 121.9(14)
C35B C34B C33B 118.7(14)
C34B C35B C43B 122.4(16)
C36B C35B C34B 122.4(16)
C36B C35B C43B 115.1(17)
C35B C36B H36B 119.7
C37B C36B C35B 120.5(19)
C37B C36B H36B 119.7
C36B C37B C38B 120.6(19)
C36B C37B C39B 120.1(18)
C38B C37B C39B 118.8(16)
C33B C38B H38B 119.2
C37B C38B C33B 121.7(17)
C37B C38B H38B 119.2
C40B C39B C37B 101(2)
C41B C39B C37B 114(2)
C41B C39B C40B 99(2)
C41B C39B C42B 125(3)
C42B C39B C37B 114.1(17)
C42B C39B C40B 96.8(19)
C39B C40B H40A 109.5
C39B C40B H40B 109.5
C39B C40B H40C 109.5
H40A C40B H40B 109.5
H40A C40B H40C 109.5
H40B C40B H40C 109.5
C39B C41B H41A 109.5
C39B C41B H41B 109.5
C39B C41B H41C 109.5
H41A C41B H41B 109.5
H41A C41B H41C 109.5
H41B C41B H41C 109.5
C39B C42B H42A 109.5
C39B C42B H42B 109.5
C39B C42B H42C 109.5
H42A C42B H42B 109.5
H42A C42B H42C 109.5
H42B C42B H42C 109.5
N2B C43B C35B 129.3(17)
N2B C43B H43B 115.4
C35B C43B H43B 115.4
C45B C44B N2B 117.1(13)
C45B C44B C49B 125.1(16)
C49B C44B N2B 117.4(14)
C44B C45B C46B 118.0(15)
C44B C45B C50B 122.6(15)
C46B C45B C50B 119.2(15)
C45B C46B H46B 120.4
C45B C46B C47B 119.2(19)
C47B C46B H46B 120.4
C46B C47B H47B 119.1
C48B C47B C46B 121.8(19)
C48B C47B H47B 119.1
C47B C48B H48B 119.1
C47B C48B C49B 121.7(17)
C49B C48B H48B 119.1
C44B C49B C53B 122.7(16)
C48B C49B C44B 113.5(16)
C48B C49B C53B 123.7(15)
C45B C50B H50B 108.3
C45B C50B C51B 110.3(14)
C45B C50B C52B 112.8(15)
C51B C50B H50B 108.3
C52B C50B H50B 108.3
C52B C50B C51B 108.6(15)
C50B C51B H51A 109.5
C50B C51B H51B 109.5
C50B C51B H51C 109.5
H51A C51B H51B 109.5
H51A C51B H51C 109.5
H51B C51B H51C 109.5
C50B C52B H52A 109.5
C50B C52B H52B 109.5
C50B C52B H52C 109.5
H52A C52B H52B 109.5
H52A C52B H52C 109.5
H52B C52B H52C 109.5
C49B C53B H53B 109.8
C54B C53B C49B 109.2(17)
C54B C53B H53B 109.8
C55B C53B C49B 111.5(17)
C55B C53B H53B 109.8
C55B C53B C54B 106.7(15)
C53B C54B H54A 109.5
C53B C54B H54B 109.5
C53B C54B H54C 109.5
H54A C54B H54B 109.5
H54A C54B H54C 109.5
H54B C54B H54C 109.5
C53B C55B H55A 109.5
C53B C55B H55B 109.5
C53B C55B H55C 109.5
H55A C55B H55B 109.5
H55A C55B H55C 109.5
H55B C55B H55C 109.5
P1B C56B H56A 109.5
P1B C56B H56B 109.5
P1B C56B H56C 109.5
H56A C56B H56B 109.5
H56A C56B H56C 109.5
H56B C56B H56C 109.5
P1B C57B H57A 109.5
P1B C57B H57B 109.5
P1B C57B H57C 109.5
H57A C57B H57B 109.5
H57A C57B H57C 109.5
H57B C57B H57C 109.5
P1B C58B H58A 109.5
P1B C58B H58B 109.5
P1B C58B H58C 109.5
H58A C58B H58B 109.5
H58A C58B H58C 109.5
H58B C58B H58C 109.5
P2B C59B H59A 109.5
P2B C59B H59B 109.5
P2B C59B H59C 109.5
H59A C59B H59B 109.5
H59A C59B H59C 109.5
H59B C59B H59C 109.5
P2B C60B H60A 109.5
P2B C60B H60B 109.5
P2B C60B H60C 109.5
H60A C60B H60B 109.5
H60A C60B H60C 109.5
H60B C60B H60C 109.5
P2B C61B H61A 109.5
P2B C61B H61B 109.5
P2B C61B H61C 109.5
H61A C61B H61B 109.5
H61A C61B H61C 109.5
H61B C61B H61C 109.5
Ni1B C62B H62A 109.5
Ni1B C62B H62B 109.5
Ni1B C62B H62C 109.5
H62A C62B H62B 109.5
H62A C62B H62C 109.5
H62B C62B H62C 109.5
Ni2B C63B H63A 109.5
Ni2B C63B H63B 109.5
Ni2B C63B H63C 109.5
H63A C63B H63B 109.5
H63A C63B H63C 109.5
H63B C63B H63C 109.5
C2 C1 C6 117.1(18)
C7 C1 C2 127(2)
C7 C1 C6 116(2)
C1 C2 H2 120.3
C3 C2 C1 119.4(16)
C3 C2 H2 120.3
C2 C3 H3 120.8
C4 C3 C2 118.4(17)
C4 C3 H3 120.8
C3 C4 H4 118.6
C5 C4 C3 122.8(18)
C5 C4 H4 118.6
C4 C5 H5 118.3
C6 C5 C4 123.4(18)
C6 C5 H5 118.3
C1 C6 H6 120.7
C5 C6 C1 118.6(19)
C5 C6 H6 120.7
C1 C7 H7A 109.5
C1 C7 H7B 109.5
C1 C7 H7C 109.5
H7A C7 H7B 109.5
H7A C7 H7C 109.5
H7B C7 H7C 109.5
C9 C8 C14 118.2(14)
C13 C8 C9 124.1(17)
C13 C8 C14 117.7(16)
C8 C9 H9 119.2
C10 C9 C8 121.6(15)
C10 C9 H9 119.2
C9 C10 H10 120.5
C9 C10 C11 119.1(18)
C11 C10 H10 120.5
C10 C11 H11 120.7
C12 C11 C10 118.7(17)
C12 C11 H11 120.7
C11 C12 H12 119.4
C11 C12 C13 121.2(16)
C13 C12 H12 119.4
C8 C13 C12 115.3(18)
C8 C13 H13 122.3
C12 C13 H13 122.3
C8 C14 H14A 109.5
C8 C14 H14B 109.5
C8 C14 H14C 109.5
H14A C14 H14B 109.5
H14A C14 H14C 109.5
H14B C14 H14C 109.5
C16 C15 C21 119.2(17)
C20 C15 C16 119.6(17)
C20 C15 C21 121.2(16)
C15 C16 H16 121.5
C17 C16 C15 116.9(18)
C17 C16 H16 121.5
C16 C17 H17 117.3
C18 C17 C16 125(2)
C18 C17 H17 117.3
C17 C18 H18 121.1
C17 C18 C19 117.7(19)
C19 C18 H18 121.1
C18 C19 H19 121.0
C20 C19 C18 118.1(17)
C20 C19 H19 121.0
C15 C20 C19 122.2(17)
C15 C20 H20 118.9
C19 C20 H20 118.9
C15 C21 H21A 109.5
C15 C21 H21B 109.5
C15 C21 H21C 109.5
H21A C21 H21B 109.5
H21A C21 H21C 109.5
H21B C21 H21C 109.5
C23 C22 C27 113(3)
C28 C22 C23 121(3)
C28 C22 C27 126(3)
C22 C23 H23 114.4
C24 C23 C22 131(3)
C24 C23 H23 114.4
C23 C24 H24 124.9
C23 C24 C25 110(3)
C25 C24 H24 124.9
C24 C25 H25 120.1
C26 C25 C24 120(2)
C26 C25 H25 120.1
C25 C26 H26 121.1
C27 C26 C25 118(3)
C27 C26 H26 121.1
C22 C27 H27 116.7
C26 C27 C22 127(3)
C26 C27 H27 116.7
C22 C28 H28G 109.5
C22 C28 H28H 109.5
C22 C28 H28I 109.5
H28G C28 H28H 109.5
H28G C28 H28I 109.5
H28H C28 H28I 109.5

loop_
_geom_bond_atom_site_label_1
_geom_bond_atom_site_label_2
_geom_bond_distance
Ni1A Ni2A 8.464(3)
Ni1A P1A 2.120(4)
Ni1A O1A 1.902(9)
Ni1A N1A 1.900(11)
Ni1A C62A 1.923(13)
Ni2A P2A 2.123(5)
Ni2A O2A 1.882(9)
Ni2A N2A 1.969(11)
Ni2A C63A 1.941(14)
P1A C56A 1.826(15)
P1A C57A 1.759(14)
P1A C58A 1.785(14)
P2A C59A 1.819(17)
P2A C60A 1.806(14)
P2A C61A 1.854(15)
O1A C11A 1.325(15)
O2A C34A 1.302(15)
N1A C20A 1.318(17)
N1A C21A 1.494(15)
N2A C43A 1.253(16)
N2A C44A 1.398(16)
C1A C2A 1.328(16)
C1A C6A 1.446(15)
C1A C7A 1.492(16)
C2A C3A 1.366(16)
C2A C10A 1.511(16)
C3A C4A 1.420(15)
C3A C8A 1.462(17)
C4A H4A 0.9500
C4A C5A 1.357(17)
C5A C6A 1.406(17)
C5A C9A 1.545(16)
C6A C33A 1.542(16)
C7A H7AA 0.9800
C7A H7AB 0.9800
C7A H7AC 0.9800
C8A H8AA 0.9800
C8A H8AB 0.9800
C8A H8AC 0.9800
C9A H9AA 0.9800
C9A H9AB 0.9800
C9A H9AC 0.9800
C10A C11A 1.457(16)
C10A C15A 1.373(17)
C11A C12A 1.400(16)
C12A C13A 1.373(17)
C12A C20A 1.364(17)
C13A H13A 0.9500
C13A C14A 1.351(16)
C14A C15A 1.377(15)
C14A C16A 1.571(19)
C15A H15A 0.9500
C16A C17A 1.497(17)
C16A C18A 1.495(19)
C16A C19A 1.501(17)
C17A H17D 0.9800
C17A H17E 0.9800
C17A H17F 0.9800
C18A H18D 0.9800
C18A H18E 0.9800
C18A H18F 0.9800
C19A H19D 0.9800
C19A H19E 0.9800
C19A H19F 0.9800
C20A H20A 0.9500
C21A C22A 1.380(17)
C21A C26A 1.392(18)
C22A C23A 1.428(17)
C22A C27A 1.492(18)
C23A H23A 0.9500
C23A C24A 1.39(2)
C24A H24A 0.9500
C24A C25A 1.36(2)
C25A H25A 0.9500
C25A C26A 1.415(18)
C26A C30A 1.528(19)
C27A H27A 1.0000
C27A C28A 1.461(18)
C27A C29A 1.534(19)
C28A H28D 0.9800
C28A H28E 0.9800
C28A H28F 0.9800
C29A H29D 0.9800
C29A H29E 0.9800
C29A H29F 0.9800
C30A H30A 1.0000
C30A C31A 1.54(2)
C30A C32A 1.57(2)
C31A H31D 0.9800
C31A H31E 0.9800
C31A H31F 0.9800
C32A H32D 0.9800
C32A H32E 0.9800
C32A H32F 0.9800
C33A C34A 1.451(18)
C33A C38A 1.307(17)
C34A C35A 1.399(16)
C35A C36A 1.403(18)
C35A C43A 1.467(18)
C36A H36A 0.9500
C36A C37A 1.433(17)
C37A C38A 1.425(16)
C37A C39A 1.540(19)
C38A H38A 0.9500
C39A C40A 1.47(2)
C39A C41A 1.501(19)
C39A C42A 1.587(18)
C40A H40D 0.9800
C40A H40E 0.9800
C40A H40F 0.9800
C41A H41D 0.9800
C41A H41E 0.9800
C41A H41F 0.9800
C42A H42D 0.9800
C42A H42E 0.9800
C42A H42F 0.9800
C43A H43A 0.9500
C44A C45A 1.364(19)
C44A C49A 1.416(17)
C45A C46A 1.47(2)
C45A C50A 1.45(2)
C46A H46A 0.9500
C46A C47A 1.38(2)
C47A H47A 0.9500
C47A C48A 1.32(2)
C48A H48A 0.9500
C48A C49A 1.402(19)
C49A C53A 1.499(19)
C50A H50A 1.0000
C50A C51A 1.54(3)
C50A C52A 1.48(2)
C51A H51D 0.9800
C51A H51E 0.9800
C51A H51F 0.9800
C52A H52D 0.9800
C52A H52E 0.9800
C52A H52F 0.9800
C53A H53A 1.0000
C53A C54A 1.55(2)
C53A C55A 1.64(2)
C54A H54D 0.9800
C54A H54E 0.9800
C54A H54F 0.9800
C55A H55D 0.9800
C55A H55E 0.9800
C55A H55F 0.9800
C56A H56D 0.9800
C56A H56E 0.9800
C56A H56F 0.9800
C57A H57D 0.9800
C57A H57E 0.9800
C57A H57F 0.9800
C58A H58D 0.9800
C58A H58E 0.9800
C58A H58F 0.9800
C59A H59D 0.9800
C59A H59E 0.9800
C59A H59F 0.9800
C60A H60D 0.9800
C60A H60E 0.9800
C60A H60F 0.9800
C61A H61D 0.9800
C61A H61E 0.9800
C61A H61F 0.9800
C62A H62D 0.9800
C62A H62E 0.9800
C62A H62F 0.9800
C63A H63D 0.9800
C63A H63E 0.9800
C63A H63F 0.9800
Ni1B Ni2B 8.593(4)
Ni1B P1B 2.124(5)
Ni1B O1B 1.910(10)
Ni1B N1B 1.970(12)
Ni1B C62B 1.952(14)
Ni2B P2B 2.122(5)
Ni2B O2B 1.885(11)
Ni2B N2B 1.919(13)
Ni2B C63B 1.951(16)
P1B C56B 1.836(17)
P1B C57B 1.815(15)
P1B C58B 1.788(15)
P2B C59B 1.780(16)
P2B C60B 1.803(15)
P2B C61B 1.812(17)
O1B C11B 1.317(17)
O2B C34B 1.331(17)
N1B C20B 1.278(18)
N1B C21B 1.395(16)
N2B C43B 1.34(2)
N2B C44B 1.505(19)
C1B C2B 1.451(19)
C1B C6B 1.371(18)
C1B C7B 1.517(19)
C2B C3B 1.45(2)
C2B C10B 1.460(18)
C3B C4B 1.329(18)
C3B C8B 1.51(2)
C4B H4B 0.9500
C4B C5B 1.379(19)
C5B C6B 1.374(19)
C5B C9B 1.560(18)
C6B C33B 1.455(19)
C7B H7BA 0.9800
C7B H7BB 0.9800
C7B H7BC 0.9800
C8B H8BA 0.9800
C8B H8BB 0.9800
C8B H8BC 0.9800
C9B H9BA 0.9800
C9B H9BB 0.9800
C9B H9BC 0.9800
C10B C11B 1.350(19)
C10B C15B 1.37(2)
C11B C12B 1.474(19)
C12B C13B 1.42(2)
C12B C20B 1.431(19)
C13B H13B 0.9500
C13B C14B 1.38(2)
C14B C15B 1.36(2)
C14B C16B 1.55(2)
C15B H15B 0.9500
C16B C17B 1.57(2)
C16B C18B 1.57(2)
C16B C19B 1.51(2)
C17B H17A 0.9800
C17B H17B 0.9800
C17B H17C 0.9800
C18B H18A 0.9800
C18B H18B 0.9800
C18B H18C 0.9800
C19B H19A 0.9800
C19B H19B 0.9800
C19B H19C 0.9800
C20B H20B 0.9500
C21B C22B 1.393(18)
C21B C26B 1.40(2)
C22B C23B 1.374(17)
C22B C27B 1.491(18)
C23B H23B 0.9500
C23B C24B 1.367(19)
C24B H24B 0.9500
C24B C25B 1.334(19)
C25B H25B 0.9500
C25B C26B 1.401(19)
C26B C30B 1.48(2)
C27B H27B 1.0000
C27B C28B 1.454(18)
C27B C29B 1.52(2)
C28B H28A 0.9800
C28B H28B 0.9800
C28B H28C 0.9800
C29B H29A 0.9800
C29B H29B 0.9800
C29B H29C 0.9800
C30B H30B 1.0000
C30B C31B 1.54(3)
C30B C32B 1.51(2)
C31B H31A 0.9800
C31B H31B 0.9800
C31B H31C 0.9800
C32B H32A 0.9800
C32B H32B 0.9800
C32B H32C 0.9800
C33B C34B 1.425(19)
C33B C38B 1.44(2)
C34B C35B 1.396(19)
C35B C36B 1.35(2)
C35B C43B 1.40(2)
C36B H36B 0.9500
C36B C37B 1.34(2)
C37B C38B 1.37(2)
C37B C39B 1.58(3)
C38B H38B 0.9500
C39B C40B 1.56(4)
C39B C41B 1.36(4)
C39B C42B 1.47(2)
C40B H40A 0.9800
C40B H40B 0.9800
C40B H40C 0.9800
C41B H41A 0.9800
C41B H41B 0.9800
C41B H41C 0.9800
C42B H42A 0.9800
C42B H42B 0.9800
C42B H42C 0.9800
C43B H43B 0.9500
C44B C45B 1.32(2)
C44B C49B 1.46(2)
C45B C46B 1.39(2)
C45B C50B 1.50(2)
C46B H46B 0.9500
C46B C47B 1.41(2)
C47B H47B 0.9500
C47B C48B 1.33(2)
C48B H48B 0.9500
C48B C49B 1.40(2)
C49B C53B 1.51(2)
C50B H50B 1.0000
C50B C51B 1.56(2)
C50B C52B 1.52(2)
C51B H51A 0.9800
C51B H51B 0.9800
C51B H51C 0.9800
C52B H52A 0.9800
C52B H52B 0.9800
C52B H52C 0.9800
C53B H53B 1.0000
C53B C54B 1.51(2)
C53B C55B 1.50(3)
C54B H54A 0.9800
C54B H54B 0.9800
C54B H54C 0.9800
C55B H55A 0.9800
C55B H55B 0.9800
C55B H55C 0.9800
C56B H56A 0.9800
C56B H56B 0.9800
C56B H56C 0.9800
C57B H57A 0.9800
C57B H57B 0.9800
C57B H57C 0.9800
C58B H58A 0.9800
C58B H58B 0.9800
C58B H58C 0.9800
C59B H59A 0.9800
C59B H59B 0.9800
C59B H59C 0.9800
C60B H60A 0.9800
C60B H60B 0.9800
C60B H60C 0.9800
C61B H61A 0.9800
C61B H61B 0.9800
C61B H61C 0.9800
C62B H62A 0.9800
C62B H62B 0.9800
C62B H62C 0.9800
C63B H63A 0.9800
C63B H63B 0.9800
C63B H63C 0.9800
C1 C2 1.42(2)
C1 C6 1.46(2)
C1 C7 1.41(3)
C2 H2 0.9500
C2 C3 1.36(2)
C3 H3 0.9500
C3 C4 1.35(2)
C4 H4 0.9500
C4 C5 1.34(2)
C5 H5 0.9500
C5 C6 1.26(2)
C6 H6 0.9500
C7 H7A 0.9800
C7 H7B 0.9800
C7 H7C 0.9800
C8 C9 1.37(2)
C8 C13 1.30(2)
C8 C14 1.53(2)
C9 H9 0.9500
C9 C10 1.35(2)
C10 H10 0.9500
C10 C11 1.39(2)
C11 H11 0.9500
C11 C12 1.37(2)
C12 H12 0.9500
C12 C13 1.48(2)
C13 H13 0.9500
C14 H14A 0.9800
C14 H14B 0.9800
C14 H14C 0.9800
C15 C16 1.41(2)
C15 C20 1.36(2)
C15 C21 1.42(2)
C16 H16 0.9500
C16 C17 1.39(2)
C17 H17 0.9500
C17 C18 1.33(2)
C18 H18 0.9500
C18 C19 1.43(2)
C19 H19 0.9500
C19 C20 1.41(2)
C20 H20 0.9500
C21 H21A 0.9800
C21 H21B 0.9800
C21 H21C 0.9800
C22 C23 1.40(4)
C22 C27 1.43(3)
C22 C28 1.37(3)
C23 H23 0.9500
C23 C24 1.35(3)
C24 H24 0.9500
C24 C25 1.57(4)
C25 H25 0.9500
C25 C26 1.45(3)
C26 H26 0.9500
C26 C27 1.29(3)
C27 H27 0.9500
C28 H28G 0.9800
C28 H28H 0.9800
C28 H28I 0.9800

loop_
_platon_squeeze_void_nr
_platon_squeeze_void_average_x
_platon_squeeze_void_average_y
_platon_squeeze_void_average_z
_platon_squeeze_void_volume
_platon_squeeze_void_count_electrons
_platon_squeeze_void_content
1 -0.108 0.000 0.500 1020 266 ' '
2 0.109 0.475 0.026 15 3 ' '
3 0.314 0.210 -0.005 28 7 ' '
4 0.491 0.265 0.263 40 9 ' '
5 0.509 0.735 0.737 40 9 ' '
6 0.686 0.790 0.005 28 7 ' '
7 0.891 0.525 0.974 15 3 ' '
